data_4500638
loop_
_publ_author_name
'Kennedy, Alan R.'
'Morrison, Catriona A.'
'Briggs, Naomi E. B.'
'Arbuckle, William'

_publ_section_title
;
 Density and Stability Differences Between Enantiopure and Racemic Salts:
 Construction and Structural Analysis of a Systematic Series of
 Crystalline Salt Forms of Methylephedrine
;
_journal_issue 5
_journal_name_full 'Crystal Growth &amp; Design'
_journal_page_first 1821
_journal_paper_doi 10.1021/cg200030s
_journal_volume 11
_journal_year 2011
_chemical_absolute_configuration rm
_chemical_formula_sum 'C18 H25 N O4'
_chemical_formula_weight 319.39
_chemical_name_systematic
;
 ?
;
_space_group_IT_number 19
_symmetry_cell_setting orthorhombic
_symmetry_space_group_name_Hall 'P 2ac 2ab'
_symmetry_space_group_name_H-M 'P 21 21 21'
_atom_sites_solution_hydrogens geom
_atom_sites_solution_primary direct
_atom_sites_solution_secondary difmap
_audit_creation_method SHELXL-97
_cell_angle_alpha 90.00
_cell_angle_beta 90.00
_cell_angle_gamma 90.00
_cell_formula_units_Z 4
_cell_length_a 8.6280(2)
_cell_length_b 10.9921(2)
_cell_length_c 18.7914(4)
_cell_measurement_reflns_used 6545
_cell_measurement_temperature 123(2)
_cell_measurement_theta_max 29.1340
_cell_measurement_theta_min 2.9953
_cell_volume 1782.17(6)
_computing_structure_refinement 'SHELXL-97 (Sheldrick, 1997)'
_diffrn_ambient_temperature 123(2)
_diffrn_measured_fraction_theta_full 0.995
_diffrn_measured_fraction_theta_max 0.995
_diffrn_measurement_device_type 'Oxford Diffraction Xcalibur E'
_diffrn_measurement_method 'omega scans'
_diffrn_radiation_monochromator graphite
_diffrn_radiation_source 'fine-focus sealed tube'
_diffrn_radiation_type MoK\a
_diffrn_radiation_wavelength 0.71073
_diffrn_reflns_av_R_equivalents 0.0253
_diffrn_reflns_av_sigmaI/netI 0.0418
_diffrn_reflns_limit_h_max 11
_diffrn_reflns_limit_h_min -11
_diffrn_reflns_limit_k_max 13
_diffrn_reflns_limit_k_min -14
_diffrn_reflns_limit_l_max 24
_diffrn_reflns_limit_l_min -24
_diffrn_reflns_number 14222
_diffrn_reflns_theta_full 27.49
_diffrn_reflns_theta_max 27.49
_diffrn_reflns_theta_min 3.00
_exptl_absorpt_coefficient_mu 0.084
_exptl_absorpt_correction_T_max 1.00000
_exptl_absorpt_correction_T_min 0.95528
_exptl_absorpt_correction_type multi-scan
_exptl_absorpt_process_details
;
CrysAlisPro, Oxford Diffraction Ltd.,
Version 1.171.33.55 (release 05-01-2010 CrysAlis171 .NET)
(compiled Jan  5 2010,16:28:46)
Empirical absorption correction using spherical harmonics,
 implemented in SCALE3 ABSPACK scaling algorithm.
;
_exptl_crystal_colour colourless
_exptl_crystal_density_diffrn 1.190
_exptl_crystal_density_method 'not measured'
_exptl_crystal_description prism
_exptl_crystal_F_000 688
_exptl_crystal_size_max 0.20
_exptl_crystal_size_mid 0.12
_exptl_crystal_size_min 0.06
_refine_diff_density_max 0.193
_refine_diff_density_min -0.194
_refine_diff_density_rms 0.031
_refine_ls_abs_structure_details 'Flack H D (1983), Acta Cryst. A39, 876-881'
_refine_ls_abs_structure_Flack 0.0(7)
_refine_ls_extinction_method none
_refine_ls_goodness_of_fit_ref 0.916
_refine_ls_hydrogen_treatment mixed
_refine_ls_matrix_type full
_refine_ls_number_parameters 227
_refine_ls_number_reflns 4075
_refine_ls_number_restraints 0
_refine_ls_restrained_S_all 0.916
_refine_ls_R_factor_all 0.0396
_refine_ls_R_factor_gt 0.0309
_refine_ls_shift/su_max 0.000
_refine_ls_shift/su_mean 0.000
_refine_ls_structure_factor_coef Fsqd
_refine_ls_weighting_details 'calc w=1/[\s^2^(Fo^2^)+(0.0320P)^2^+0.0000P] where P=(Fo^2^+2Fc^2^)/3'
_refine_ls_weighting_scheme calc
_refine_ls_wR_factor_gt 0.0582
_refine_ls_wR_factor_ref 0.0595
_reflns_number_gt 3380
_reflns_number_total 4075
_reflns_threshold_expression I>2/s(I)
_cod_data_source_file cg200030s_si_001.cif
_cod_data_source_block mepdbz
_cod_depositor_comments
;
The following automatic conversions were performed:

'_symmetry_cell_setting' value 'Orthorhombic' changed to
'orthorhombic' according to
/home/saulius/struct/CIF-dictionaries/cif_core.dic dictionary named
'cif_core.dic' version 2.4.1 from 2010-06-29.

Automatic conversion script
Id: cif_fix_values 1715 2011-07-08 13:25:40Z adriana 
;
_cod_original_sg_symbol_H-M P212121
_cod_database_code 4500638

loop_
_symmetry_equiv_pos_as_xyz
'x, y, z'
'-x+1/2, -y, z+1/2'
'x+1/2, -y+1/2, -z'
'-x, y+1/2, -z+1/2'

loop_
_atom_site_label
_atom_site_type_symbol
_atom_site_fract_x
_atom_site_fract_y
_atom_site_fract_z
_atom_site_U_iso_or_equiv
_atom_site_adp_type
_atom_site_occupancy
_atom_site_symmetry_multiplicity
_atom_site_calc_flag
_atom_site_refinement_flags
O1 O 0.83211(11) -0.01958(8) 0.69929(5) 0.0253(2) Uani 1 1 d .
O2 O 0.51409(10) -0.37606(7) 0.67982(5) 0.0242(2) Uani 1 1 d .
O1W O 0.51762(13) 0.36804(9) 0.69833(5) 0.0319(2) Uani 1 1 d .
O3 O 0.61409(11) -0.19043(8) 0.67218(5) 0.0280(2) Uani 1 1 d .
N1 N 0.77918(13) 0.20543(9) 0.79236(5) 0.0208(2) Uani 1 1 d .
C1 C 0.77180(14) 0.11025(10) 0.59712(6) 0.0180(3) Uani 1 1 d .
C2 C 0.88011(15) 0.04901(11) 0.55569(7) 0.0224(3) Uani 1 1 d .
H2 H 0.9506 -0.0059 0.5776 0.027 Uiso 1 1 calc R
C3 C 0.88618(16) 0.06728(11) 0.48272(7) 0.0254(3) Uani 1 1 d .
H3 H 0.9594 0.0238 0.4548 0.031 Uiso 1 1 calc R
C4 C 0.78633(16) 0.14840(11) 0.45047(7) 0.0250(3) Uani 1 1 d .
H4 H 0.7911 0.1613 0.4005 0.030 Uiso 1 1 calc R
C5 C 0.67938(15) 0.21078(11) 0.49134(7) 0.0251(3) Uani 1 1 d .
H5 H 0.6109 0.2672 0.4694 0.030 Uiso 1 1 calc R
C6 C 0.67162(14) 0.19130(11) 0.56425(6) 0.0216(3) Uani 1 1 d .
H6 H 0.5970 0.2339 0.5919 0.026 Uiso 1 1 calc R
C7 C 0.76103(14) 0.09046(10) 0.67715(6) 0.0181(3) Uani 1 1 d .
H7 H 0.6490 0.0874 0.6907 0.022 Uiso 1 1 calc R
C8 C 0.83661(14) 0.19780(11) 0.71607(6) 0.0192(3) Uani 1 1 d .
H8 H 0.8005 0.2734 0.6916 0.023 Uiso 1 1 calc R
C9 C 1.01267(15) 0.19787(13) 0.71188(7) 0.0296(3) Uani 1 1 d .
H9A H 1.0534 0.2686 0.7375 0.044 Uiso 1 1 calc R
H9B H 1.0449 0.2018 0.6619 0.044 Uiso 1 1 calc R
H9C H 1.0531 0.1232 0.7335 0.044 Uiso 1 1 calc R
C10 C 0.79727(16) 0.33091(11) 0.82170(7) 0.0296(3) Uani 1 1 d .
H10A H 0.7530 0.3342 0.8697 0.044 Uiso 1 1 calc R
H10B H 0.7431 0.3889 0.7909 0.044 Uiso 1 1 calc R
H10C H 0.9076 0.3519 0.8238 0.044 Uiso 1 1 calc R
C11 C 0.84832(16) 0.11450(13) 0.84198(7) 0.0306(3) Uani 1 1 d .
H11A H 0.9583 0.1331 0.8491 0.046 Uiso 1 1 calc R
H11B H 0.8379 0.0328 0.8216 0.046 Uiso 1 1 calc R
H11C H 0.7942 0.1179 0.8878 0.046 Uiso 1 1 calc R
C12 C 0.72826(14) -0.34512(10) 0.60158(6) 0.0171(3) Uani 1 1 d .
C13 C 0.76132(15) -0.46786(10) 0.59272(7) 0.0225(3) Uani 1 1 d .
H13 H 0.7116 -0.5266 0.6219 0.027 Uiso 1 1 calc R
C14 C 0.86656(15) -0.50497(12) 0.54140(7) 0.0291(3) Uani 1 1 d .
H14 H 0.8897 -0.5890 0.5361 0.035 Uiso 1 1 calc R
C15 C 0.93806(15) -0.42075(12) 0.49793(7) 0.0282(3) Uani 1 1 d .
H15 H 1.0100 -0.4466 0.4628 0.034 Uiso 1 1 calc R
C16 C 0.90425(15) -0.29844(12) 0.50584(7) 0.0273(3) Uani 1 1 d .
H16 H 0.9527 -0.2402 0.4759 0.033 Uiso 1 1 calc R
C17 C 0.80026(14) -0.26090(11) 0.55725(6) 0.0227(3) Uani 1 1 d .
H17 H 0.7777 -0.1768 0.5624 0.027 Uiso 1 1 calc R
C18 C 0.61087(14) -0.30121(11) 0.65568(6) 0.0183(3) Uani 1 1 d .
H1N H 0.6743(17) 0.1889(12) 0.7925(7) 0.031(4) Uiso 1 1 d .
H2W H 0.512(2) 0.4494(16) 0.6976(9) 0.057(5) Uiso 1 1 d .
H1H H 0.769(2) -0.0817(14) 0.6874(9) 0.050(5) Uiso 1 1 d .
H1W H 0.475(2) 0.3505(15) 0.7384(11) 0.064(6) Uiso 1 1 d .

loop_
_atom_site_aniso_label
_atom_site_aniso_U_11
_atom_site_aniso_U_22
_atom_site_aniso_U_33
_atom_site_aniso_U_23
_atom_site_aniso_U_13
_atom_site_aniso_U_12
O1 0.0283(5) 0.0192(5) 0.0284(5) 0.0046(4) -0.0045(4) -0.0010(4)
O2 0.0203(5) 0.0214(4) 0.0310(5) -0.0001(4) 0.0092(4) -0.0012(4)
O1W 0.0452(6) 0.0251(5) 0.0255(5) 0.0033(4) 0.0125(5) 0.0049(5)
O3 0.0323(5) 0.0198(4) 0.0319(5) -0.0063(4) 0.0121(4) -0.0029(4)
N1 0.0166(5) 0.0278(6) 0.0181(5) 0.0001(4) 0.0003(4) -0.0039(5)
C1 0.0168(6) 0.0170(6) 0.0202(6) -0.0023(5) -0.0012(5) -0.0054(5)
C2 0.0185(7) 0.0205(6) 0.0283(7) -0.0002(5) -0.0006(6) -0.0012(5)
C3 0.0229(7) 0.0252(7) 0.0282(7) -0.0054(5) 0.0057(6) -0.0043(6)
C4 0.0303(7) 0.0271(7) 0.0175(6) -0.0025(5) -0.0001(6) -0.0077(6)
C5 0.0311(7) 0.0207(7) 0.0233(7) -0.0002(5) -0.0056(6) 0.0007(6)
C6 0.0241(7) 0.0186(6) 0.0221(6) -0.0045(5) 0.0006(5) 0.0012(6)
C7 0.0160(6) 0.0174(6) 0.0207(6) 0.0022(5) 0.0000(5) -0.0020(5)
C8 0.0205(6) 0.0220(6) 0.0152(6) 0.0008(5) 0.0016(5) -0.0038(6)
C9 0.0235(7) 0.0410(8) 0.0244(7) -0.0063(6) 0.0047(6) -0.0105(7)
C10 0.0312(8) 0.0329(8) 0.0247(7) -0.0094(6) 0.0031(6) -0.0073(6)
C11 0.0283(8) 0.0428(8) 0.0208(7) 0.0084(6) -0.0022(6) 0.0024(7)
C12 0.0129(6) 0.0218(6) 0.0167(6) -0.0017(5) -0.0021(5) -0.0004(5)
C13 0.0166(6) 0.0223(6) 0.0284(7) -0.0023(5) 0.0015(6) -0.0031(6)
C14 0.0205(7) 0.0250(7) 0.0418(9) -0.0125(6) 0.0038(6) -0.0010(6)
C15 0.0196(7) 0.0410(8) 0.0240(7) -0.0107(6) 0.0053(6) -0.0008(6)
C16 0.0241(7) 0.0357(7) 0.0220(7) 0.0036(6) 0.0039(6) 0.0004(6)
C17 0.0224(7) 0.0237(6) 0.0219(7) 0.0006(5) 0.0006(6) 0.0008(5)
C18 0.0163(6) 0.0206(6) 0.0179(6) -0.0003(5) -0.0016(5) 0.0008(6)

loop_
_atom_type_symbol
_atom_type_description
_atom_type_scat_dispersion_real
_atom_type_scat_dispersion_imag
_atom_type_scat_source
O O 0.0106 0.0060 'International Tables Vol C Tables 4.2.6.8 and 6.1.1.4'
N N 0.0061 0.0033 'International Tables Vol C Tables 4.2.6.8 and 6.1.1.4'
C C 0.0033 0.0016 'International Tables Vol C Tables 4.2.6.8 and 6.1.1.4'
H H 0.0000 0.0000 'International Tables Vol C Tables 4.2.6.8 and 6.1.1.4'

loop_
_geom_angle_atom_site_label_1
_geom_angle_atom_site_label_2
_geom_angle_atom_site_label_3
_geom_angle
C7 O1 H1H 108.3(10)
H2W O1W H1W 102.4(16)
C11 N1 C10 110.26(10)
C11 N1 C8 115.00(10)
C10 N1 C8 111.42(9)
C11 N1 H1N 104.9(9)
C10 N1 H1N 106.4(8)
C8 N1 H1N 108.2(9)
C6 C1 C2 118.73(11)
C6 C1 C7 119.59(11)
C2 C1 C7 121.67(11)
C3 C2 C1 120.60(12)
C3 C2 H2 119.7
C1 C2 H2 119.7
C4 C3 C2 120.28(13)
C4 C3 H3 119.9
C2 C3 H3 119.9
C3 C4 C5 119.55(12)
C3 C4 H4 120.2
C5 C4 H4 120.2
C4 C5 C6 120.26(12)
C4 C5 H5 119.9
C6 C5 H5 119.9
C1 C6 C5 120.57(12)
C1 C6 H6 119.7
C5 C6 H6 119.7
O1 C7 C1 112.66(9)
O1 C7 C8 109.41(10)
C1 C7 C8 109.59(9)
O1 C7 H7 108.4
C1 C7 H7 108.4
C8 C7 H7 108.4
N1 C8 C9 112.00(10)
N1 C8 C7 110.72(9)
C9 C8 C7 113.59(10)
N1 C8 H8 106.7
C9 C8 H8 106.7
C7 C8 H8 106.7
C8 C9 H9A 109.5
C8 C9 H9B 109.5
H9A C9 H9B 109.5
C8 C9 H9C 109.5
H9A C9 H9C 109.5
H9B C9 H9C 109.5
N1 C10 H10A 109.5
N1 C10 H10B 109.5
H10A C10 H10B 109.5
N1 C10 H10C 109.5
H10A C10 H10C 109.5
H10B C10 H10C 109.5
N1 C11 H11A 109.5
N1 C11 H11B 109.5
H11A C11 H11B 109.5
N1 C11 H11C 109.5
H11A C11 H11C 109.5
H11B C11 H11C 109.5
C13 C12 C17 118.86(11)
C13 C12 C18 121.84(11)
C17 C12 C18 119.24(10)
C14 C13 C12 120.26(12)
C14 C13 H13 119.9
C12 C13 H13 119.9
C15 C14 C13 120.47(12)
C15 C14 H14 119.8
C13 C14 H14 119.8
C14 C15 C16 119.60(12)
C14 C15 H15 120.2
C16 C15 H15 120.2
C17 C16 C15 120.16(12)
C17 C16 H16 119.9
C15 C16 H16 119.9
C16 C17 C12 120.65(12)
C16 C17 H17 119.7
C12 C17 H17 119.7
O3 C18 O2 124.04(11)
O3 C18 C12 117.37(10)
O2 C18 C12 118.56(10)

loop_
_geom_bond_atom_site_label_1
_geom_bond_atom_site_label_2
_geom_bond_distance
O1 C7 1.4185(14)
O1 H1H 0.900(17)
O2 C18 1.2570(14)
O1W H2W 0.896(18)
O1W H1W 0.86(2)
O3 C18 1.2568(14)
N1 C11 1.4914(16)
N1 C10 1.4936(15)
N1 C8 1.5190(15)
N1 H1N 0.923(15)
C1 C6 1.3865(16)
C1 C2 1.3901(17)
C1 C7 1.5223(17)
C2 C3 1.3869(18)
C2 H2 0.9500
C3 C4 1.3801(19)
C3 H3 0.9500
C4 C5 1.3825(18)
C4 H4 0.9500
C5 C6 1.3884(17)
C5 H5 0.9500
C6 H6 0.9500
C7 C8 1.5338(16)
C7 H7 1.0000
C8 C9 1.5211(18)
C8 H8 1.0000
C9 H9A 0.9800
C9 H9B 0.9800
C9 H9C 0.9800
C10 H10A 0.9800
C10 H10B 0.9800
C10 H10C 0.9800
C11 H11A 0.9800
C11 H11B 0.9800
C11 H11C 0.9800
C12 C13 1.3890(16)
C12 C17 1.3918(16)
C12 C18 1.5139(16)
C13 C14 1.3860(17)
C13 H13 0.9500
C14 C15 1.3802(19)
C14 H14 0.9500
C15 C16 1.3837(18)
C15 H15 0.9500
C16 C17 1.3814(17)
C16 H16 0.9500
C17 H17 0.9500

loop_
_geom_torsion_atom_site_label_1
_geom_torsion_atom_site_label_2
_geom_torsion_atom_site_label_3
_geom_torsion_atom_site_label_4
_geom_torsion
C6 C1 C2 C3 -0.99(18)
C7 C1 C2 C3 179.07(11)
C1 C2 C3 C4 1.20(19)
C2 C3 C4 C5 -0.44(19)
C3 C4 C5 C6 -0.49(18)
C2 C1 C6 C5 0.05(17)
C7 C1 C6 C5 179.99(11)
C4 C5 C6 C1 0.69(18)
C6 C1 C7 O1 160.81(10)
C2 C1 C7 O1 -19.24(16)
C6 C1 C7 C8 -77.13(14)
C2 C1 C7 C8 102.81(12)
C11 N1 C8 C9 -51.34(14)
C10 N1 C8 C9 75.06(13)
C11 N1 C8 C7 76.57(13)
C10 N1 C8 C7 -157.03(10)
O1 C7 C8 N1 -76.47(12)
C1 C7 C8 N1 159.55(10)
O1 C7 C8 C9 50.56(13)
C1 C7 C8 C9 -73.42(13)
C17 C12 C13 C14 1.22(18)
C18 C12 C13 C14 178.34(11)
C12 C13 C14 C15 -0.9(2)
C13 C14 C15 C16 0.1(2)
C14 C15 C16 C17 0.40(19)
C15 C16 C17 C12 -0.04(19)
C13 C12 C17 C16 -0.76(18)
C18 C12 C17 C16 -177.96(11)
C13 C12 C18 O3 163.55(12)
C17 C12 C18 O3 -19.34(16)
C13 C12 C18 O2 -18.33(17)
C17 C12 C18 O2 158.78(11)
